data_1100234
loop_
_publ_author_name
'Harms, K.'
'Boche, G.'
'Marsch, M.'

_journal_name_full 'Private Communication'
_journal_year 2001
_chemical_formula_moiety 'C16 H23 N1 O4'
_chemical_formula_sum 'C16 H23 N O4'
_chemical_name_systematic
;
Methyl 3-phenyl-2-(N-methyl-N-t-butoxycarbonyl)aminopropanoate
;
_space_group_IT_number 15
_symmetry_cell_setting monoclinic
_symmetry_space_group_name_Hall '-C 2yc'
_symmetry_space_group_name_H-M 'C 1 2/c 1'
_cell_angle_alpha 90
_cell_angle_beta 91.360(5)
_cell_angle_gamma 90
_cell_formula_units_Z 8
_cell_length_a 29.6297(13)
_cell_length_b 8.8309(6)
_cell_length_c 12.8246(8)
_cell_volume 3354.700
_diffrn_ambient_temperature 213
_exptl_crystal_colour colorless
_exptl_crystal_density_diffrn 1.162
_refine_ls_R_factor_gt 4.73
_refine_ls_wR_factor_gt 4.73
_cod_original_sg_symbol_H-M 'C 2/c'
_cod_original_formula_sum 'C16 H23 N1 O4'
_cod_database_code 1100234

loop_
_symmetry_equiv_pos_site_id
_symmetry_equiv_pos_as_xyz
1 x,y,z
2 1/2+x,1/2+y,z
3 x,-y,1/2+z
4 1/2+x,1/2-y,1/2+z
5 -x,-y,-z
6 -1/2-x,-1/2-y,-z
7 -x,y,-1/2-z
8 -1/2-x,-1/2+y,-1/2-z

loop_
_atom_site_label
_atom_site_type_symbol
_atom_site_fract_x
_atom_site_fract_y
_atom_site_fract_z
N1 N 0.38225(4) 0.02348(13) 1.00888(8)
O1 O 0.42871(5) 0.31306(17) 1.16802(10)
C1 C 0.38359(5) 0.10199(18) 1.10944(10)
H1 H 0.3864(6) 0.0203(19) 1.1583(13)
O2 O 0.46179(4) 0.11837(17) 1.08897(10)
C2 C 0.34098(6) 0.19327(19) 1.13008(13)
H2 H 0.3392(7) 0.278(2) 1.0833(15)
H3 H 0.3453(7) 0.239(2) 1.1965(15)
O3 O 0.39312(4) 0.24522(11) 0.93444(7)
C3 C 0.30012(5) 0.09330(18) 1.12361(12)
O4 O 0.39038(4) 0.03363(13) 0.83393(7)
C4 C 0.28761(6) 0.0075(2) 1.20894(14)
H4 H 0.3062(8) 0.016(2) 1.2758(16)
C5 C 0.25298(7) -0.0947(2) 1.20152(19)
H5 H 0.2432(10) -0.153(3) 1.265(2)
C6 C 0.22963(8) -0.1136(3) 1.1092(2)
H6 H 0.2059(9) -0.185(3) 1.1026(17)
C7 C 0.24080(7) -0.0287(3) 1.0240(2)
H7 H 0.2258(9) -0.037(3) 0.9622(19)
C8 C 0.27585(6) 0.0750(2) 1.03092(15)
H8 H 0.2840(7) 0.139(2) 0.9745(15)
C9 C 0.42625(6) 0.1932(2) 1.12479(11)
C10 C 0.50477(8) 0.1950(4) 1.0970(2)
H9 H 0.52830 0.12880 1.07190
H10 H 0.51120 0.22110 1.16930
H11 H 0.50370 0.28650 1.05520
C11 C 0.37741(7) -0.13915(19) 1.00900(15)
H12 H 0.3774(8) -0.176(2) 0.9411(17)
H13 H 0.3486(8) -0.170(2) 1.0421(16)
H14 H 0.4042(8) -0.184(2) 1.0402(16)
C12 C 0.38893(5) 0.09631(17) 0.91834(10)
C13 C 0.40064(6) 0.35192(18) 0.84812(12)
C14 C 0.40359(9) 0.5018(2) 0.90476(18)
H15 H 0.4082(8) 0.590(3) 0.8550(18)
H16 H 0.3760(9) 0.524(3) 0.9513(18)
H17 H 0.4279(9) 0.495(3) 0.9562(19)
C15 C 0.44396(8) 0.3155(3) 0.7947(2)
H18 H 0.4512(8) 0.400(3) 0.7471(17)
H19 H 0.4424(8) 0.220(3) 0.7604(16)
H20 H 0.4688(9) 0.313(3) 0.8437(19)
C16 C 0.36039(8) 0.3511(3) 0.77414(16)
H21 H 0.3315(8) 0.375(2) 0.8102(17)
H22 H 0.3582(8) 0.248(3) 0.7419(17)
H23 H 0.3647(8) 0.436(3) 0.7208(18)

loop_
_atom_type_symbol
_atom_type_radius_bond
C 0.68
H 0.23
N 0.68
O 0.68
